data_4518265
loop_
_publ_author_name
'Chen, Hongtai'
'Fan, Liming'
'Zhang, Xiutang'

_publ_section_title
;
 Highly Robust 3s-3d {CaZn}-Organic Framework for Excellent Catalytic
 Performance on Chemical Fixation of CO<sub>2</sub> and Knoevenagel
 Condensation Reaction.
;
_journal_name_full 'ACS applied materials &amp; interfaces'
_journal_paper_doi 10.1021/acsami.0c18267
_journal_year 2020
_chemical_formula_moiety '0.06(C522 H162 Ca18 N18 O225 Zn18), O'
_chemical_formula_sum 'C29 H9 Ca N O13.5 Zn'
_chemical_formula_weight 692.82
_space_group_crystal_system trigonal
_space_group_IT_number 166
_space_group_name_Hall '-R 3 2"'
_space_group_name_H-M_alt 'R -3 m :H'
_atom_sites_solution_hydrogens geom
_atom_sites_solution_primary dual
_audit_creation_date 2020-11-12
_audit_creation_method
;
Olex2 1.2
(compiled 2018.05.29 svn.r3508 for OlexSys, GUI svn.r5506)
;
_cell_angle_alpha 90
_cell_angle_beta 90
_cell_angle_gamma 120
_cell_formula_units_Z 18
_cell_length_a 48.202(3)
_cell_length_b 48.202
_cell_length_c 13.4010(9)
_cell_measurement_reflns_used 5820
_cell_measurement_temperature 296
_cell_measurement_theta_max 27.979
_cell_measurement_theta_min 2.236
_cell_volume 26965(2)
_computing_cell_refinement 'SAINT V8.38A (?, 2016)'
_computing_data_reduction 'SAINT V8.38A (?, 2016)'
_computing_molecular_graphics 'Olex2 (Dolomanov et al., 2009)'
_computing_publication_material 'Olex2 (Dolomanov et al., 2009)'
_computing_structure_refinement 'ShelXL (Sheldrick, 2015)'
_computing_structure_solution 'ShelXT (Sheldrick, 2015)'
_diffrn_ambient_temperature 296.15
_diffrn_measured_fraction_theta_full 0.994
_diffrn_measured_fraction_theta_max 0.994
_diffrn_measurement_device_type 'Bruker D8 VENTURE PHOTON II'
_diffrn_radiation_monochromator 'Helios multilayer optic'
_diffrn_radiation_type MoK\a
_diffrn_radiation_wavelength 0.71073
_diffrn_reflns_av_R_equivalents 0.1421
_diffrn_reflns_av_unetI/netI 0.0825
_diffrn_reflns_Laue_measured_fraction_full 0.994
_diffrn_reflns_Laue_measured_fraction_max 0.994
_diffrn_reflns_limit_h_max 57
_diffrn_reflns_limit_h_min -54
_diffrn_reflns_limit_k_max 57
_diffrn_reflns_limit_k_min -57
_diffrn_reflns_limit_l_max 15
_diffrn_reflns_limit_l_min -15
_diffrn_reflns_number 42438
_diffrn_reflns_point_group_measured_fraction_full 0.994
_diffrn_reflns_point_group_measured_fraction_max 0.994
_diffrn_reflns_theta_full 25.098
_diffrn_reflns_theta_max 25.098
_diffrn_reflns_theta_min 2.236
_diffrn_source_type Microfocus
_exptl_absorpt_coefficient_mu 0.531
_exptl_absorpt_correction_T_max 0.7457
_exptl_absorpt_correction_T_min 0.5781
_exptl_absorpt_correction_type multi-scan
_exptl_absorpt_process_details
'SADABS-2016/2 (Bruker,2016/2) was used for absorption correction. wR2(int) was 0.1017 before and 0.0732 after correction. The Ratio of minimum to maximum transmission is 0.7752. The \l/2 correction factor is Not present.'
_exptl_crystal_colour colourless
_exptl_crystal_colour_primary colourless
_exptl_crystal_density_diffrn 0.768
_exptl_crystal_description block
_exptl_crystal_F_000 6264
_exptl_crystal_size_max 0.25
_exptl_crystal_size_mid 0.17
_exptl_crystal_size_min 0.16
_refine_diff_density_max 0.400
_refine_diff_density_min -0.519
_refine_diff_density_rms 0.050
_refine_ls_extinction_method none
_refine_ls_goodness_of_fit_ref 1.013
_refine_ls_hydrogen_treatment constr
_refine_ls_matrix_type full
_refine_ls_number_parameters 247
_refine_ls_number_reflns 5520
_refine_ls_number_restraints 51
_refine_ls_restrained_S_all 1.077
_refine_ls_R_factor_all 0.1268
_refine_ls_R_factor_gt 0.0744
_refine_ls_shift/su_max 0.001
_refine_ls_shift/su_mean 0.000
_refine_ls_structure_factor_coef Fsqd
_refine_ls_weighting_details 'w=1/[\s^2^(Fo^2^)+(0.1106P)^2^] where P=(Fo^2^+2Fc^2^)/3'
_refine_ls_weighting_scheme calc
_refine_ls_wR_factor_gt 0.1980
_refine_ls_wR_factor_ref 0.2221
_reflns_Friedel_coverage 0.000
_reflns_number_gt 2428
_reflns_number_total 5520
_reflns_threshold_expression 'I > 2\s(I)'
_cod_data_source_file am0c18267_si_002.cif
_cod_data_source_block m3150_0m
_cod_original_cell_volume 26965(4)
_cod_original_sg_symbol_H-M 'R -3 m'
_cod_original_formula_sum 'C29 H9 Ca N O13.50 Zn'
_cod_database_code 4518265
_shelx_shelxl_version_number 2018/3
_shelx_space_group_comment
;
The symmetry employed for this shelxl refinement is uniquely defined
by the following loop, which should always be used as a source of
symmetry information in preference to the above space-group names.
They are only intended as comments.
;
_shelx_estimated_absorpt_t_max 0.920
_shelx_estimated_absorpt_t_min 0.879
_diffrn_source_source 'Incoatc Ius 3.0 '
_olex2_refinement_description
;
1. Fixed Uiso
 At 1.2 times of:
  All C(H) groups
2. Restrained distances
 C18-C12
 1.5 with sigma of 0.02
3. Rigid bond restraints
 O2, C7
 with sigma for 1-2 distances of 0.01 and sigma for 1-3 distances of 0.01
 C12, C18
 with sigma for 1-2 distances of 0.01 and sigma for 1-3 distances of 0.01
4. Uiso/Uaniso restraints and constraints
O2 \\sim C7: within 1.5A with sigma of 0.01 and sigma for terminal atoms of 0.02
Uanis(O2) \\sim Ueq, Uanis(O7) \\sim Ueq, Uanis(C2) \\sim Ueq, Uanis(C3) \\sim
Ueq, Uanis(C5) \\sim Ueq, Uanis(C6) \\sim Ueq, Uanis(O2W) \\sim Ueq: with sigma
of 0.01 and sigma for terminal atoms of 0.02
5. Others
 Fixed Sof: C5(0.5) C6(0.5) O1W(0.25) O3(0.5) C19(0.5)
6.a Aromatic/amide H refined with riding coordinates:
 C2(H2), C9(H9), C13(H13), C15(H15), C16(H16)
;
_olex2_submission_special_instructions 'No special instructions were received'

loop_
_space_group_symop_operation_xyz
'x, y, z'
'-y, x-y, z'
'-x+y, -x, z'
'y, x, -z'
'x-y, -y, -z'
'-x, -x+y, -z'
'x+2/3, y+1/3, z+1/3'
'-y+2/3, x-y+1/3, z+1/3'
'-x+y+2/3, -x+1/3, z+1/3'
'y+2/3, x+1/3, -z+1/3'
'x-y+2/3, -y+1/3, -z+1/3'
'-x+2/3, -x+y+1/3, -z+1/3'
'x+1/3, y+2/3, z+2/3'
'-y+1/3, x-y+2/3, z+2/3'
'-x+y+1/3, -x+2/3, z+2/3'
'y+1/3, x+2/3, -z+2/3'
'x-y+1/3, -y+2/3, -z+2/3'
'-x+1/3, -x+y+2/3, -z+2/3'
'-x, -y, -z'
'y, -x+y, -z'
'x-y, x, -z'
'-y, -x, z'
'-x+y, y, z'
'x, x-y, z'
'-x+2/3, -y+1/3, -z+1/3'
'y+2/3, -x+y+1/3, -z+1/3'
'x-y+2/3, x+1/3, -z+1/3'
'-y+2/3, -x+1/3, z+1/3'
'-x+y+2/3, y+1/3, z+1/3'
'x+2/3, x-y+1/3, z+1/3'
'-x+1/3, -y+2/3, -z+2/3'
'y+1/3, -x+y+2/3, -z+2/3'
'x-y+1/3, x+2/3, -z+2/3'
'-y+1/3, -x+2/3, z+2/3'
'-x+y+1/3, y+2/3, z+2/3'
'x+1/3, x-y+2/3, z+2/3'

loop_
_atom_site_label
_atom_site_type_symbol
_atom_site_fract_x
_atom_site_fract_y
_atom_site_fract_z
_atom_site_U_iso_or_equiv
_atom_site_adp_type
_atom_site_occupancy
_atom_site_site_symmetry_order
_atom_site_calc_flag
_atom_site_refinement_flags_posn
_atom_site_refinement_flags_adp
_atom_site_refinement_flags_occupancy
_atom_site_disorder_assembly
_atom_site_disorder_group
Zn1 Zn 0.45057(2) 0.54943(2) 0.98660(6) 0.1013(4) Uani 1 2 d S T P . .
Ca1 Ca 0.43316(2) 0.56684(2) 0.72174(9) 0.1011(5) Uani 1 2 d S T P . .
O1 O 0.46788(6) 0.53212(6) 0.8960(4) 0.1306(18) Uani 1 2 d S T P . .
O2 O 0.45972(6) 0.54028(6) 0.7403(4) 0.1546(19) Uani 1 2 d S TU P . .
O5 O 0.73735(9) 0.54298(8) 0.6651(3) 0.1259(12) Uani 1 1 d . . . . .
O6 O 0.73259(9) 0.52992(11) 0.5085(3) 0.1433(15) Uani 1 1 d . . . . .
O8 O 0.59418(12) 0.47105(14) 0.4015(3) 0.185(2) Uani 1 1 d . . . . .
O7 O 0.62219(12) 0.44766(15) 0.3853(4) 0.198(2) Uani 1 1 d . U . . .
O4 O 0.53854(6) 0.46146(6) 0.8863(3) 0.0952(14) Uani 1 2 d S T P . .
N1 N 0.56742(8) 0.43258(8) 0.6037(5) 0.120(2) Uani 1 2 d S T P . .
C1 C 0.48705(8) 0.51295(8) 0.7663(5) 0.106(2) Uani 1 2 d S T P . .
C2 C 0.49891(9) 0.50109(9) 0.8254(6) 0.127(2) Uani 1 2 d S TU P . .
H2 H 0.496823 0.503177 0.893532 0.152 Uiso 1 2 calc RS T P . .
C3 C 0.51517(8) 0.48483(8) 0.7944(6) 0.117(2) Uani 1 2 d S TU P . .
C4 C 0.51917(7) 0.48083(7) 0.7012(5) 0.099(2) Uani 1 2 d S T P . .
C5 C 0.4942(2) 0.4796(2) 0.6377(7) 0.109(3) Uani 0.5 1 d . U . . .
C6 C 0.4775(2) 0.4959(2) 0.6726(8) 0.112(3) Uani 0.5 1 d . U . . .
C7 C 0.47021(8) 0.52979(8) 0.8049(7) 0.129(2) Uani 1 2 d S TU P . .
C8 C 0.53624(8) 0.46376(8) 0.6672(5) 0.099(2) Uani 1 2 d S T P . .
C9 C 0.56803(12) 0.48031(12) 0.6524(3) 0.0931(14) Uani 1 1 d . . . . .
H9 H 0.579357 0.502275 0.663918 0.112 Uiso 1 1 calc R . . . .
C10 C 0.58355(13) 0.46532(13) 0.6209(3) 0.0993(15) Uani 1 1 d . . . . .
C11 C 0.61920(13) 0.48270(12) 0.6101(4) 0.0980(14) Uani 1 1 d . . . . .
C12 C 0.63428(15) 0.48079(13) 0.5236(4) 0.1089(15) Uani 1 1 d D U . . .
C13 C 0.66730(13) 0.49615(14) 0.5191(4) 0.1145(17) Uani 1 1 d . . . . .
H13 H 0.677100 0.494261 0.461792 0.137 Uiso 1 1 calc R . . . .
C14 C 0.68567(13) 0.51386(12) 0.5963(4) 0.1006(14) Uani 1 1 d . . . . .
C15 C 0.67088(18) 0.51556(14) 0.6800(5) 0.132(2) Uani 1 1 d . . . . .
H15 H 0.683375 0.527237 0.734062 0.158 Uiso 1 1 calc R . . . .
C16 C 0.63717(17) 0.50028(15) 0.6885(4) 0.1296(19) Uani 1 1 d . . . . .
H16 H 0.627588 0.502239 0.746218 0.155 Uiso 1 1 calc R . . . .
C17 C 0.72136(15) 0.53050(13) 0.5891(5) 0.1100(17) Uani 1 1 d . . . . .
C18 C 0.61435(18) 0.4641(2) 0.4288(5) 0.148(2) Uani 1 1 d D U . . .
O1W O 0.40238(9) 0.59762(9) 0.7668(7) 0.110(3) Uani 0.5 2 d S T P . .
O3 O 0.4860(2) 0.4352(2) 0.9083(7) 0.163(3) Uani 0.5 1 d . . . . .
O2W O 0.60888(8) 0.39112(8) 0.3888(8) 0.300(5) Uani 1 2 d S TU P . .
C19 C 0.5122(3) 0.4569(2) 0.8673(7) 0.101(3) Uani 0.5 1 d . . . . .

loop_
_atom_site_aniso_label
_atom_site_aniso_U_11
_atom_site_aniso_U_22
_atom_site_aniso_U_33
_atom_site_aniso_U_23
_atom_site_aniso_U_13
_atom_site_aniso_U_12
Zn1 0.1350(6) 0.1350(6) 0.0780(6) 0.00780(18) -0.00780(18) 0.1005(6)
Ca1 0.1320(9) 0.1320(9) 0.0545(8) 0.0113(3) -0.0113(3) 0.0774(10)
O1 0.189(4) 0.189(4) 0.077(3) 0.0072(14) -0.0072(14) 0.142(4)
O2 0.215(4) 0.215(4) 0.118(4) 0.0055(15) -0.0055(15) 0.171(4)
O5 0.115(3) 0.098(2) 0.133(3) -0.021(2) -0.028(2) 0.029(2)
O6 0.111(3) 0.179(4) 0.115(3) -0.028(3) -0.008(3) 0.054(3)
O8 0.149(4) 0.283(6) 0.112(4) 0.008(3) -0.025(3) 0.101(4)
O7 0.148(4) 0.253(5) 0.160(4) -0.086(4) -0.011(3) 0.075(4)
O4 0.109(3) 0.109(3) 0.085(3) 0.0094(13) -0.0094(13) 0.068(3)
N1 0.144(4) 0.144(4) 0.100(5) -0.0025(17) 0.0025(17) 0.092(5)
C1 0.152(5) 0.152(5) 0.061(4) 0.0064(19) -0.0064(19) 0.110(6)
C2 0.176(5) 0.176(5) 0.091(5) 0.006(2) -0.006(2) 0.134(5)
C3 0.157(4) 0.157(4) 0.100(5) 0.0090(19) -0.0090(19) 0.126(5)
C4 0.136(4) 0.136(4) 0.069(4) 0.0028(18) -0.0028(18) 0.100(5)
C5 0.126(6) 0.128(6) 0.098(6) -0.008(5) -0.013(5) 0.082(6)
C6 0.134(7) 0.139(7) 0.110(7) 0.000(5) -0.005(5) 0.103(6)
C7 0.192(5) 0.192(5) 0.099(5) 0.0098(19) -0.0098(19) 0.168(5)
C8 0.144(5) 0.144(5) 0.066(4) 0.0019(16) -0.0019(16) 0.113(6)
C9 0.130(4) 0.118(4) 0.079(3) -0.013(3) -0.009(3) 0.097(4)
C10 0.116(4) 0.133(4) 0.069(3) -0.010(3) 0.000(3) 0.077(4)
C11 0.116(4) 0.110(4) 0.090(4) -0.013(3) -0.005(3) 0.072(3)
C12 0.129(5) 0.137(4) 0.082(4) -0.017(3) -0.010(3) 0.082(4)
C13 0.092(4) 0.160(5) 0.097(4) -0.023(4) -0.006(3) 0.068(4)
C14 0.110(4) 0.113(4) 0.086(4) -0.029(3) -0.023(3) 0.062(3)
C15 0.158(6) 0.137(5) 0.109(5) -0.048(4) -0.037(4) 0.079(5)
C16 0.136(5) 0.160(5) 0.101(4) -0.050(4) -0.025(4) 0.080(4)
C17 0.122(5) 0.103(4) 0.110(5) -0.019(4) -0.035(4) 0.060(4)
C18 0.148(6) 0.216(8) 0.087(5) 0.000(4) 0.022(4) 0.096(6)
O1W 0.119(5) 0.119(5) 0.115(7) 0.000(2) 0.000(2) 0.077(6)
O3 0.189(8) 0.174(8) 0.180(8) 0.062(7) 0.017(7) 0.130(7)
O2W 0.400(9) 0.400(9) 0.299(10) 0.008(3) -0.008(3) 0.350(10)
C19 0.132(9) 0.089(6) 0.083(7) 0.023(5) 0.047(7) 0.057(6)

loop_
_atom_type_symbol
_atom_type_description
_atom_type_scat_dispersion_real
_atom_type_scat_dispersion_imag
_atom_type_scat_source
C C 0.0033 0.0016 'International Tables Vol C Tables 4.2.6.8 and 6.1.1.4'
H H 0.0000 0.0000 'International Tables Vol C Tables 4.2.6.8 and 6.1.1.4'
Ca Ca 0.2262 0.3064 'International Tables Vol C Tables 4.2.6.8 and 6.1.1.4'
N N 0.0061 0.0033 'International Tables Vol C Tables 4.2.6.8 and 6.1.1.4'
O O 0.0106 0.0060 'International Tables Vol C Tables 4.2.6.8 and 6.1.1.4'
Zn Zn 0.2839 1.4301 'International Tables Vol C Tables 4.2.6.8 and 6.1.1.4'

loop_
_geom_angle_atom_site_label_1
_geom_angle_atom_site_label_2
_geom_angle_atom_site_label_3
_geom_angle
_geom_angle_site_symmetry_1
_geom_angle_site_symmetry_3
_geom_angle_publ_flag
O1 Zn1 O5 117.32(12) . 9_565 ?
O1 Zn1 O5 117.32(12) . 30_455 ?
O1 Zn1 O4 101.9(2) . 19_667 ?
O5 Zn1 O5 115.0(2) 9_565 30_455 ?
O4 Zn1 O5 100.27(14) 19_667 30_455 ?
O4 Zn1 O5 100.27(14) 19_667 9_565 ?
O2 Ca1 O6 88.68(16) . 30_455 ?
O2 Ca1 O6 88.68(16) . 9_565 ?
O2 Ca1 O8 83.73(19) . 19_666 ?
O2 Ca1 O8 83.73(19) . 4_556 ?
O2 Ca1 O7 131.60(16) . 4_556 ?
O2 Ca1 O7 131.60(16) . 19_666 ?
O2 Ca1 C18 108.7(2) . 19_666 ?
O2 Ca1 C18 108.7(2) . 4_556 ?
O2 Ca1 O1W 160.4(3) . . ?
O6 Ca1 O6 88.1(2) 9_565 30_455 ?
O6 Ca1 O8 172.3(2) 30_455 4_556 ?
O6 Ca1 O8 92.88(17) 30_455 19_666 ?
O6 Ca1 O8 92.88(17) 9_565 4_556 ?
O6 Ca1 O8 172.3(2) 9_565 19_666 ?
O6 Ca1 O7 138.79(18) 9_565 19_666 ?
O6 Ca1 O7 85.08(16) 30_455 19_666 ?
O6 Ca1 O7 85.08(16) 9_565 4_556 ?
O6 Ca1 O7 138.78(18) 30_455 4_556 ?
O6 Ca1 C18 162.6(2) 30_455 4_556 ?
O6 Ca1 C18 91.88(17) 30_455 19_666 ?
O6 Ca1 C18 91.88(17) 9_565 4_556 ?
O6 Ca1 C18 162.6(2) 9_565 19_666 ?
O6 Ca1 O1W 77.31(19) 30_455 . ?
O6 Ca1 O1W 77.31(19) 9_565 . ?
O8 Ca1 O8 85.2(3) 19_666 4_556 ?
O8 Ca1 O7 48.89(16) 19_666 19_666 ?
O8 Ca1 O7 48.89(16) 4_556 4_556 ?
O8 Ca1 O7 99.12(18) 19_666 4_556 ?
O8 Ca1 O7 99.12(18) 4_556 19_666 ?
O8 Ca1 C18 25.02(19) 19_666 19_666 ?
O8 Ca1 C18 89.50(17) 19_666 4_556 ?
O8 Ca1 C18 25.02(19) 4_556 4_556 ?
O8 Ca1 C18 89.50(17) 4_556 19_666 ?
O8 Ca1 O1W 110.3(2) 19_666 . ?
O8 Ca1 O1W 110.3(2) 4_556 . ?
O7 Ca1 O7 74.2(3) 19_666 4_556 ?
O7 Ca1 C18 83.5(2) 4_556 19_666 ?
O7 Ca1 C18 83.5(2) 19_666 4_556 ?
O7 Ca1 C18 24.23(15) 4_556 4_556 ?
O7 Ca1 C18 24.23(15) 19_666 19_666 ?
C18 Ca1 C18 83.1(3) 19_666 4_556 ?
O1W Ca1 O7 61.52(19) . 19_666 ?
O1W Ca1 O7 61.52(19) . 4_556 ?
O1W Ca1 C18 85.7(2) . 4_556 ?
O1W Ca1 C18 85.7(2) . 19_666 ?
C7 O1 Zn1 139.1(5) . . ?
C7 O2 Ca1 141.8(5) . . ?
C17 O5 Zn1 118.5(4) . 14_654 ?
C17 O6 Ca1 162.5(4) . 14_654 ?
C18 O8 Ca1 102.2(5) . 19_666 ?
C18 O7 Ca1 80.6(5) . 19_666 ?
C19 O4 Zn1 122.9(6) 22_665 19_667 ?
C19 O4 Zn1 122.9(6) . 19_667 ?
C19 O4 C19 76.4(10) 22_665 . ?
C10 N1 C10 116.3(6) 22_665 . ?
C2 C1 C6 112.0(6) . 22_665 ?
C2 C1 C6 112.0(6) . . ?
C2 C1 C7 121.1(7) . . ?
C6 C1 C6 52.7(8) . 22_665 ?
C6 C1 C7 120.2(6) 22_665 . ?
C6 C1 C7 120.2(6) . . ?
C1 C2 C3 124.3(7) . . ?
C2 C3 C19 116.2(7) . 22_665 ?
C2 C3 C19 116.1(7) . . ?
C4 C3 C2 122.0(7) . . ?
C4 C3 C19 114.8(6) . 22_665 ?
C4 C3 C19 114.8(6) . . ?
C19 C3 C19 55.1(10) . 22_665 ?
C3 C4 C5 112.9(6) . 22_665 ?
C3 C4 C5 112.9(6) . . ?
C3 C4 C8 122.7(6) . . ?
C5 C4 C5 51.5(8) 22_665 . ?
C5 C4 C8 118.2(6) 22_665 . ?
C5 C4 C8 118.2(6) . . ?
C4 C5 C6 117.5(8) . . ?
C4 C5 C6 93.4(6) . 22_665 ?
C5 C5 C4 64.2(4) 22_665 . ?
C5 C5 C6 90.4(5) 22_665 . ?
C5 C5 C6 48.9(4) 22_665 22_665 ?
C6 C5 C6 41.5(7) . 22_665 ?
C1 C6 C5 94.2(6) . 22_665 ?
C1 C6 C5 118.8(8) . . ?
C5 C6 C5 40.7(6) . 22_665 ?
C6 C6 C1 63.7(4) 22_665 . ?
C6 C6 C5 48.9(4) 22_665 22_665 ?
C6 C6 C5 89.6(5) 22_665 . ?
O1 C7 C1 119.3(6) . . ?
O2 C7 O1 125.6(7) . . ?
O2 C7 C1 115.2(7) . . ?
C9 C8 C4 119.8(3) 22_665 . ?
C9 C8 C4 119.8(3) . . ?
C9 C8 C9 120.4(6) . 22_665 ?
C10 C9 C8 120.3(5) . . ?
N1 C10 C11 117.1(4) . . ?
C9 C10 N1 121.3(5) . . ?
C9 C10 C11 121.5(5) . . ?
C12 C11 C10 122.3(5) . . ?
C16 C11 C10 118.1(5) . . ?
C16 C11 C12 119.6(5) . . ?
C11 C12 C18 120.4(5) . . ?
C13 C12 C11 120.0(5) . . ?
C13 C12 C18 119.4(5) . . ?
C14 C13 C12 121.4(5) . . ?
C13 C14 C15 118.3(5) . . ?
C13 C14 C17 120.3(5) . . ?
C15 C14 C17 121.4(6) . . ?
C14 C15 C16 122.5(5) . . ?
C11 C16 C15 118.2(5) . . ?
O5 C17 C14 118.6(6) . . ?
O6 C17 O5 124.5(6) . . ?
O6 C17 C14 116.8(5) . . ?
O8 C18 Ca1 52.8(4) . 19_666 ?
O8 C18 C12 117.9(7) . . ?
O7 C18 Ca1 75.1(5) . 19_666 ?
O7 C18 O8 126.4(8) . . ?
O7 C18 C12 115.4(7) . . ?
C12 C18 Ca1 167.7(5) . 19_666 ?
O4 C19 C3 109.4(8) . . ?
O4 C19 O3 124.8(9) . . ?
O4 C19 C19 51.8(5) . 22_665 ?
O3 C19 C3 125.3(10) . . ?
O3 C19 C19 153.4(7) . 22_665 ?
C19 C19 C3 62.5(5) 22_665 . ?

loop_
_geom_bond_atom_site_label_1
_geom_bond_atom_site_label_2
_geom_bond_distance
_geom_bond_site_symmetry_2
_geom_bond_publ_flag
Zn1 O1 1.888(5) . ?
Zn1 O5 1.951(4) 30_455 ?
Zn1 O5 1.951(4) 9_565 ?
Zn1 O4 1.931(4) 19_667 ?
Ca1 O2 2.231(5) . ?
Ca1 O6 2.245(5) 9_565 ?
Ca1 O6 2.245(5) 30_455 ?
Ca1 O8 2.323(5) 19_666 ?
Ca1 O8 2.323(5) 4_556 ?
Ca1 O7 2.792(5) 19_666 ?
Ca1 O7 2.792(5) 4_556 ?
Ca1 C18 2.850(8) 4_556 ?
Ca1 C18 2.850(8) 19_666 ?
Ca1 O1W 2.640(8) . ?
O1 C7 1.237(8) . ?
O2 C7 1.232(8) . ?
O5 C17 1.237(6) . ?
O6 C17 1.215(6) . ?
O8 C18 1.233(8) . ?
O7 C18 1.186(7) . ?
O4 C19 1.203(12) 22_665 ?
O4 C19 1.204(12) . ?
N1 C10 1.386(5) 22_665 ?
N1 C10 1.386(5) . ?
C1 C2 1.268(8) . ?
C1 C6 1.443(10) . ?
C1 C6 1.443(10) 22_665 ?
C1 C7 1.498(9) . ?
C2 C3 1.419(9) . ?
C3 C4 1.293(9) . ?
C3 C19 1.609(11) . ?
C3 C19 1.609(11) 22_665 ?
C4 C5 1.450(10) 22_665 ?
C4 C5 1.450(10) . ?
C4 C8 1.496(9) . ?
C5 C5 1.261(18) 22_665 ?
C5 C6 1.456(12) . ?
C5 C6 1.932(12) 22_665 ?
C6 C6 1.281(19) 22_665 ?
C8 C9 1.342(5) . ?
C8 C9 1.343(5) 22_665 ?
C9 C10 1.341(6) . ?
C10 C11 1.496(7) . ?
C11 C12 1.396(6) . ?
C11 C16 1.355(7) . ?
C12 C13 1.381(6) . ?
C12 C18 1.553(8) . ?
C13 C14 1.351(6) . ?
C14 C15 1.354(7) . ?
C14 C17 1.494(7) . ?
C15 C16 1.414(8) . ?
O3 C19 1.294(11) . ?
C19 C19 1.49(2) 22_665 ?

loop_
_smtbx_masks_void_nr
_smtbx_masks_void_average_x
_smtbx_masks_void_average_y
_smtbx_masks_void_average_z
_smtbx_masks_void_volume
_smtbx_masks_void_count_electrons
_smtbx_masks_void_content
1 0.000 0.000 -0.417 1818.4 197.8 ?
2 0.000 0.333 -0.251 1759.5 147.7 ?
3 0.000 0.667 -0.866 1759.5 147.7 ?
4 0.333 0.667 -0.930 1818.4 197.8 ?
5 0.333 0.333 -0.889 1759.5 147.7 ?
6 0.333 0.000 -0.402 1759.5 147.7 ?
7 0.667 0.333 -0.263 1818.4 197.8 ?
8 0.667 0.667 -0.736 1759.5 147.7 ?
9 0.667 0.000 -0.222 1759.5 147.7 ?
